data_2200599
loop_
_publ_author_name
'Bond, Andrew D.'
'Davies, John E.'

_publ_section_title
;
 2-Picoline
;
_journal_issue 11
_journal_name_full 'Acta Crystallographica Section E'
_journal_page_first o1089
_journal_page_last o1090
_journal_paper_doi 10.1107/S1600536801017548
_journal_volume 57
_journal_year 2001
_chemical_formula_iupac 'C6 H7 N'
_chemical_formula_moiety 'C6 H7 N'
_chemical_formula_sum 'C6 H7 N'
_chemical_formula_weight 93.13
_chemical_melting_point 206.3
_chemical_name_common 2-picoline
_chemical_name_systematic 2-methylpyridine
_space_group_IT_number 19
_symmetry_cell_setting orthorhombic
_symmetry_space_group_name_Hall 'P 2ac 2ab'
_symmetry_space_group_name_H-M 'P 21 21 21'
_cell_angle_alpha 90.00
_cell_angle_beta 90.00
_cell_angle_gamma 90.00
_cell_formula_units_Z 4
_cell_length_a 6.6593(5)
_cell_length_b 7.0878(6)
_cell_length_c 11.7358(7)
_cell_measurement_reflns_used 4571
_cell_measurement_temperature 120(2)
_cell_measurement_theta_max 27.48
_cell_measurement_theta_min 1.00
_cell_volume 553.93(7)
_computing_cell_refinement 'HKL SCALEPACK (Otwinowski & Minor, 1997)'
_computing_data_collection 'COLLECT (Nonius, 1998)'
_computing_data_reduction
;
HKL DENZO (Otwinowski & Minor 1997) and SCALEPACK
;
_computing_publication_material SHELXL97
_computing_structure_refinement 'SHELXL97 (Sheldrick, 1997)'
_computing_structure_solution 'SIR92 (Altomare et al., 1994)'
_diffrn_ambient_temperature 120(2)
_diffrn_measured_fraction_theta_full .982
_diffrn_measured_fraction_theta_max .982
_diffrn_measurement_device_type 'Nonius KappaCCD'
_diffrn_measurement_method 'Thin-slice \w and \f'
_diffrn_radiation_source 'fine-focus sealed tube'
_diffrn_radiation_type MoK\a
_diffrn_radiation_wavelength .7107
_diffrn_reflns_av_R_equivalents .1095
_diffrn_reflns_av_sigmaI/netI .0476
_diffrn_reflns_limit_h_max 8
_diffrn_reflns_limit_h_min -4
_diffrn_reflns_limit_k_max 7
_diffrn_reflns_limit_k_min -9
_diffrn_reflns_limit_l_max 10
_diffrn_reflns_limit_l_min -15
_diffrn_reflns_number 3477
_diffrn_reflns_theta_full 27.47
_diffrn_reflns_theta_max 27.46
_diffrn_reflns_theta_min 3.52
_diffrn_standards_number 0
_exptl_absorpt_coefficient_mu .067
_exptl_absorpt_correction_type none
_exptl_crystal_colour colourless
_exptl_crystal_density_diffrn 1.117
_exptl_crystal_density_method 'not measured'
_exptl_crystal_description cylinder
_exptl_crystal_F_000 200
_exptl_crystal_size_rad .15
_refine_diff_density_max .288
_refine_diff_density_min -.286
_refine_ls_extinction_method none
_refine_ls_goodness_of_fit_ref 1.095
_refine_ls_hydrogen_treatment mixed
_refine_ls_matrix_type full
_refine_ls_number_parameters 71
_refine_ls_number_reflns 749
_refine_ls_number_restraints 0
_refine_ls_restrained_S_all 1.095
_refine_ls_R_factor_all .0679
_refine_ls_R_factor_gt .0621
_refine_ls_shift/su_max <0.001
_refine_ls_shift/su_mean .000
_refine_ls_structure_factor_coef Fsqd
_refine_ls_weighting_details 'calc w = 1/[\s^2^(Fo^2^)+(0.1425P)^2^] where P = (Fo^2^+2Fc^2^)/3'
_refine_ls_weighting_scheme calc
_refine_ls_wR_factor_ref .1809
_reflns_number_gt 672
_reflns_number_total 749
_reflns_threshold_expression I>2\s(I)
_cod_data_source_file bt6088.cif
_cod_data_source_block I
_cod_database_code 2200599
_cod_database_fobs_code 2200599

loop_
_symmetry_equiv_pos_as_xyz
'x, y, z'
'-x+1/2, -y, z+1/2'
'x+1/2, -y+1/2, -z'
'-x, y+1/2, -z+1/2'

loop_
_atom_site_label
_atom_site_fract_x
_atom_site_fract_y
_atom_site_fract_z
_atom_site_U_iso_or_equiv
_atom_site_adp_type
_atom_site_calc_flag
_atom_site_refinement_flags
_atom_site_occupancy
_atom_site_disorder_assembly
_atom_site_disorder_group
_atom_site_type_symbol
N1 .3417(3) .0686(3) .05357(16) .0301(5) Uani d . 1 A . N
C2 .4756(3) -.0479(3) .10232(18) .0275(6) Uani d . 1 . . C
C3 .4444(4) -.1249(3) .2101(2) .0335(6) Uani d . 1 A . C
H3 .5432 -.2040 .2437 .071(12) Uiso calc R 1 . . H
C4 .2683(4) -.0852(3) .26800(19) .0382(6) Uani d . 1 . . C
H4 .2440 -.1368 .3414 .067(10) Uiso calc R 1 A . H
C5 .1293(4) .0306(3) .2168(2) .0356(6) Uani d . 1 A . C
H5 .0061 .0592 .2539 .048(8) Uiso calc R 1 . . H
C6 .1716(4) .1045(3) .1109(2) .0337(6) Uani d . 1 . . C
H6 .0751 .1852 .0765 .038(7) Uiso calc R 1 A . H
C7 .6606(4) -.0923(4) .0342(2) .0408(7) Uani d P .80 A 1 C
H7A .7359 .0242 .0201 .060(7) Uiso calc PR .80 A 1 H
H7B .6217 -.1490 -.0386 .060(7) Uiso calc PR .80 A 1 H
H7C .7449 -.1810 .0768 .060(7) Uiso calc PR .80 A 1 H
C7' .6606(4) -.0923(4) .0342(2) .0408(7) Uani d P .20 A 2 C
H7A' .6776 .0026 -.0257 .060(7) Uiso calc PR .20 A 2 H
H7B' .6468 -.2174 -.0004 .060(7) Uiso calc PR .20 A 2 H
H7C' .7781 -.0910 .0845 .060(7) Uiso calc PR .20 A 2 H

loop_
_atom_site_aniso_label
_atom_site_aniso_U_11
_atom_site_aniso_U_22
_atom_site_aniso_U_33
_atom_site_aniso_U_12
_atom_site_aniso_U_13
_atom_site_aniso_U_23
N1 .0279(9) .0357(10) .0268(9) -.0009(9) -.0039(7) .0014(7)
C2 .0274(10) .0255(9) .0295(10) -.0020(9) -.0028(9) -.0017(8)
C3 .0391(12) .0275(11) .0339(11) .0009(9) -.0076(10) .0032(8)
C4 .0492(14) .0361(12) .0293(11) -.0055(12) .0022(10) .0033(10)
C5 .0308(11) .0399(12) .0360(12) -.0027(10) .0050(9) -.0041(10)
C6 .0255(10) .0352(11) .0405(12) .0005(10) -.0036(10) .0033(10)
C7 .0321(11) .0448(13) .0456(14) .0058(11) .0036(11) -.0012(11)
C7' .0321(11) .0448(13) .0456(14) .0058(11) .0036(11) -.0012(11)

loop_
_atom_type_symbol
_atom_type_description
_atom_type_scat_dispersion_real
_atom_type_scat_dispersion_imag
_atom_type_scat_source
C C .0033 .0016 'International Tables Vol C Tables 4.2.6.8 and 6.1.1.4'
H H .0000 .0000 'International Tables Vol C Tables 4.2.6.8 and 6.1.1.4'
N N .0061 .0033 'International Tables Vol C Tables 4.2.6.8 and 6.1.1.4'

loop_
_geom_angle_atom_site_label_1
_geom_angle_atom_site_label_2
_geom_angle_atom_site_label_3
_geom_angle
_geom_angle_publ_flag
C6 N1 C2 117.6(2) no
N1 C2 C3 121.9(2) no
N1 C2 C7 116.5(2) no
C3 C2 C7 121.6(2) no
C4 C3 C2 119.5(2) no
C4 C3 H3 120.3 no
C2 C3 H3 120.3 no
C5 C4 C3 118.5(2) no
C5 C4 H4 120.7 no
C3 C4 H4 120.7 no
C4 C5 C6 118.9(2) no
C4 C5 H5 120.6 no
C6 C5 H5 120.6 no
N1 C6 C5 123.6(2) no
N1 C6 H6 118.2 no
C5 C6 H6 118.2 no
C2 C7 H7A 109.5 no
C2 C7 H7B 109.5 no
C2 C7 H7C 109.5 no

loop_
_geom_bond_atom_site_label_1
_geom_bond_atom_site_label_2
_geom_bond_site_symmetry_2
_geom_bond_distance
_geom_bond_publ_flag
N1 C6 . 1.341(3) no
N1 C2 . 1.343(3) no
C2 C3 . 1.394(3) no
C2 C7 . 1.502(3) no
C3 C4 . 1.384(3) no
C3 H3 . .9500 no
C4 C5 . 1.375(4) no
C4 H4 . .9500 no
C5 C6 . 1.379(3) no
C5 H5 . .9500 no
C6 H6 . .9500 no
C7 H7A . .9800 no
C7 H7B . .9800 no
C7 H7C . .9800 no

loop_
_geom_torsion_atom_site_label_1
_geom_torsion_atom_site_label_2
_geom_torsion_atom_site_label_3
_geom_torsion_atom_site_label_4
_geom_torsion
_geom_torsion_publ_flag
C6 N1 C2 C3 -2.1(3) no
C6 N1 C2 C7 177.44(18) no
N1 C2 C3 C4 1.8(3) no
C7 C2 C3 C4 -177.7(2) no
C2 C3 C4 C5 -.3(3) no
C3 C4 C5 C6 -.8(4) no
C2 N1 C6 C5 .9(3) no
C4 C5 C6 N1 .5(4) no
